data_7200867
loop_
_publ_author_name
'Kaiser, Carlos R.'
'Pais, Karla C.'
'de Souza, Marcus V. N.'
'Wardell, James L.'
'Wardell, Solange M. S. V.'
'Tiekink, Edward R. T.'

_publ_section_title
;
 Assessing the persistence of the N--H&#x22EF;N hydrogen bonding leading
 to supramolecular chains in molecules related to the anti-malarial drug,
 chloroquine
;
_journal_coden_ASTM CRECF4
_journal_issue 6
_journal_name_full CrystEngComm
_journal_page_first 1133
_journal_page_last 1140
_journal_paper_doi 10.1039/b823058g
_journal_volume 11
_journal_year 2009
_chemical_formula_moiety 'C12 H13 Cl N2'
_chemical_formula_sum 'C12 H13 Cl N2'
_chemical_formula_weight 220.69
_space_group_IT_number 14
_symmetry_cell_setting monoclinic
_symmetry_space_group_name_Hall '-P 2ybc'
_symmetry_space_group_name_H-M 'P 1 21/c 1'
_atom_sites_solution_hydrogens geom
_atom_sites_solution_primary direct
_atom_sites_solution_secondary difmap
_audit_creation_method SHELXL-97
_cell_angle_alpha 90
_cell_angle_beta 108.987(2)
_cell_angle_gamma 90
_cell_formula_units_Z 8
_cell_length_a 10.4386(3)
_cell_length_b 17.9769(5)
_cell_length_c 13.0512(3)
_cell_measurement_reflns_used 5401
_cell_measurement_temperature 120(2)
_cell_measurement_theta_max 27.5
_cell_measurement_theta_min 2.9
_cell_volume 2315.86(11)
_computing_cell_refinement 'DENZO (Otwinowski & Minor, 1997) & COLLECT (Hooft, R.W.W., 1998)'
_computing_data_collection 'COLLECT (Hooft, R.W.W., 1998)'
_computing_data_reduction 'DENZO (Otwinowski & Minor, 1997) & COLLECT (Hooft, R.W.W., 1998)'
_computing_molecular_graphics 'ORTEPII (Johnson, 1976) and DIAMOND (Crystal Impact, 2006'
_computing_publication_material SHELXL97
_computing_structure_refinement 'SHELXL97 (Sheldrick, 1997)'
_computing_structure_solution 'SHELXS97 (Sheldrick, 1997)'
_diffrn_ambient_temperature 120(2)
_diffrn_detector_area_resol_mean 9.091
_diffrn_measured_fraction_theta_full 0.998
_diffrn_measured_fraction_theta_max 0.998
_diffrn_measurement_device_type 'Bruker-Nonius 95mm CCD camera on \k-goniostat'
_diffrn_measurement_method '\f & \w scans'
_diffrn_radiation_monochromator graphite
_diffrn_radiation_source 'Bruker-Nonius FR591 rotating anode'
_diffrn_radiation_type MoK\a
_diffrn_radiation_wavelength 0.71070
_diffrn_reflns_av_R_equivalents 0.058
_diffrn_reflns_av_sigmaI/netI 0.039
_diffrn_reflns_limit_h_max 13
_diffrn_reflns_limit_h_min -13
_diffrn_reflns_limit_k_max 23
_diffrn_reflns_limit_k_min -23
_diffrn_reflns_limit_l_max 15
_diffrn_reflns_limit_l_min -16
_diffrn_reflns_number 33628
_diffrn_reflns_theta_full 27.5
_diffrn_reflns_theta_max 27.5
_diffrn_reflns_theta_min 3.1
_diffrn_standards_decay_% 0
_diffrn_standards_number 0
_exptl_absorpt_coefficient_mu 0.298
_exptl_absorpt_correction_T_max 1
_exptl_absorpt_correction_T_min 0.747
_exptl_absorpt_correction_type multi-scan
_exptl_absorpt_process_details 'SADABS V2.10 (Sheldrick, 2003)'
_exptl_crystal_colour light-yellow
_exptl_crystal_density_diffrn 1.266
_exptl_crystal_density_method 'not measured'
_exptl_crystal_description rod
_exptl_crystal_F_000 928
_exptl_crystal_size_max 0.60
_exptl_crystal_size_mid 0.14
_exptl_crystal_size_min 0.10
_refine_diff_density_max 1.31
_refine_diff_density_min -0.50
_refine_diff_density_rms 0.164
_refine_ls_extinction_method none
_refine_ls_goodness_of_fit_ref 1.07
_refine_ls_hydrogen_treatment constr
_refine_ls_matrix_type full
_refine_ls_number_parameters 277
_refine_ls_number_reflns 5297
_refine_ls_number_restraints 2
_refine_ls_restrained_S_all 1.07
_refine_ls_R_factor_all 0.086
_refine_ls_R_factor_gt 0.059
_refine_ls_shift/su_max <0.001
_refine_ls_shift/su_mean 0.000
_refine_ls_structure_factor_coef Fsqd
_refine_ls_weighting_details 'calc w=1/[\s^2^(Fo^2^)+(0.1031P)^2^+1.6308P] where P=(Fo^2^+2Fc^2^)/3'
_refine_ls_weighting_scheme calc
_refine_ls_wR_factor_gt 0.165
_refine_ls_wR_factor_ref 0.189
_reflns_number_gt 3930
_reflns_number_total 5297
_reflns_threshold_expression I>2\s(I)
_cod_data_source_file B823058G.txt
_cod_data_source_block nPr
_cod_depositor_comments
;
 Replaced the incorrect bibliographical reference to the original
 publication with a proper one.
 
 Antanas Vaitkus,
 2019-09-17 
;
_cod_original_cell_volume 2315.85(11)
_cod_original_sg_symbol_Hall '-P 2ybc '
_cod_original_sg_symbol_H-M 'P 21/c'
_cod_database_code 7200867

loop_
_symmetry_equiv_pos_as_xyz
'x, y, z'
'-x, y+1/2, -z+1/2'
'-x, -y, -z'
'x, -y-1/2, z-1/2'

loop_
_atom_site_label
_atom_site_type_symbol
_atom_site_fract_x
_atom_site_fract_y
_atom_site_fract_z
_atom_site_U_iso_or_equiv
_atom_site_adp_type
_atom_site_occupancy
_atom_site_symmetry_multiplicity
_atom_site_calc_flag
_atom_site_refinement_flags
_atom_site_disorder_assembly
_atom_site_disorder_group
Cl1 Cl 0.92021(7) 0.46245(4) 0.60977(6) 0.0384(2) Uani 1 1 d . . .
Cl1A Cl 0.76025(7) 0.01571(4) 0.63660(7) 0.0425(2) Uani 1 1 d . . .
N1 N 0.6077(2) 0.25218(13) 0.42238(15) 0.0267(5) Uani 1 1 d . . .
N2 N 0.5607(2) 0.17474(11) 0.71318(16) 0.0235(4) Uani 1 1 d D . .
H2N H 0.5872 0.2016 0.7727 0.028 Uiso 1 1 d D . .
N1A N 1.0547(2) 0.22809(12) 0.84096(15) 0.0267(5) Uani 1 1 d . . .
N2A N 1.1180(2) 0.31452(12) 0.56132(16) 0.0266(5) Uani 1 1 d D . .
H2NA H 1.0810 0.2949 0.4967 0.032 Uiso 1 1 d D . .
C1 C 0.5346(3) 0.19270(15) 0.42721(19) 0.0279(6) Uani 1 1 d . . .
H1 H 0.4924 0.1670 0.3612 0.033 Uiso 1 1 calc R . .
C2 C 0.5137(2) 0.16440(14) 0.51944(19) 0.0256(5) Uani 1 1 d . . .
H2 H 0.4587 0.1216 0.5148 0.031 Uiso 1 1 calc R . .
C3 C 0.5743(2) 0.19934(13) 0.61914(17) 0.0196(5) Uani 1 1 d . . .
C4 C 0.6569(2) 0.26374(13) 0.61910(17) 0.0183(5) Uani 1 1 d . . .
C5 C 0.7278(2) 0.30324(13) 0.71453(18) 0.0202(5) Uani 1 1 d . . .
H5 H 0.7202 0.2877 0.7819 0.024 Uiso 1 1 calc R . .
C6 C 0.8073(2) 0.36364(13) 0.71175(19) 0.0241(5) Uani 1 1 d . . .
H6 H 0.8544 0.3896 0.7764 0.029 Uiso 1 1 calc R . .
C7 C 0.8180(2) 0.38641(13) 0.6117(2) 0.0244(5) Uani 1 1 d . . .
C8 C 0.7514(2) 0.35017(14) 0.5177(2) 0.0252(5) Uani 1 1 d . . .
H8 H 0.7597 0.3669 0.4511 0.030 Uiso 1 1 calc R . .
C9 C 0.6698(2) 0.28768(13) 0.51911(18) 0.0207(5) Uani 1 1 d . . .
C10 C 0.4800(2) 0.11040(14) 0.7210(2) 0.0258(5) Uani 1 1 d . . .
H10A H 0.5136 0.0912 0.7962 0.031 Uiso 1 1 calc R . .
H10B H 0.4937 0.0709 0.6728 0.031 Uiso 1 1 calc R . .
C11 C 0.3288(3) 0.12589(15) 0.6912(2) 0.0307(6) Uani 1 1 d . . .
H11A H 0.3134 0.1635 0.7414 0.037 Uiso 1 1 calc R . .
H11B H 0.2944 0.1464 0.6168 0.037 Uiso 1 1 calc R . .
C12 C 0.2515(3) 0.05510(17) 0.6974(3) 0.0428(7) Uani 1 1 d . . .
H12A H 0.1544 0.0661 0.6761 0.064 Uiso 1 1 calc R . .
H12B H 0.2829 0.0360 0.7718 0.064 Uiso 1 1 calc R . .
H12C H 0.2676 0.0177 0.6484 0.064 Uiso 1 1 calc R . .
C1A C 1.1331(3) 0.28631(15) 0.84294(19) 0.0274(5) Uani 1 1 d . . .
H1A H 1.1748 0.3093 0.9113 0.033 Uiso 1 1 calc R . .
C2A C 1.1602(2) 0.31701(14) 0.75402(18) 0.0236(5) Uani 1 1 d . . .
H2A H 1.2191 0.3586 0.7632 0.028 Uiso 1 1 calc R . .
C3A C 1.0998(2) 0.28609(13) 0.65108(17) 0.0194(5) Uani 1 1 d . . .
C4A C 1.0152(2) 0.22172(13) 0.64481(17) 0.0185(5) Uani 1 1 d . . .
C5A C 0.9495(2) 0.18378(13) 0.54661(18) 0.0223(5) Uani 1 1 d . . .
H5A H 0.9592 0.2017 0.4811 0.027 Uiso 1 1 calc R . .
C6A C 0.8719(3) 0.12146(14) 0.5441(2) 0.0268(5) Uani 1 1 d . . .
H6A H 0.8289 0.0964 0.4777 0.032 Uiso 1 1 calc R . .
C7A C 0.8574(2) 0.09563(13) 0.6412(2) 0.0269(5) Uani 1 1 d . . .
C8A C 0.9163(2) 0.13082(14) 0.7375(2) 0.0256(5) Uani 1 1 d . . .
H8A H 0.9035 0.1124 0.8017 0.031 Uiso 1 1 calc R . .
C9A C 0.9968(2) 0.19528(13) 0.74170(18) 0.0214(5) Uani 1 1 d . . .
C10A C 1.2039(3) 0.37756(15) 0.5600(2) 0.0346(6) Uani 1 1 d . . .
H10C H 1.1980 0.4138 0.6154 0.041 Uiso 1 1 calc R . .
H10D H 1.1689 0.4022 0.4885 0.041 Uiso 1 1 calc R . .
C11A C 1.3482(3) 0.35800(16) 0.5811(2) 0.0368(6) Uani 1 1 d . . .
H11C H 1.3554 0.3215 0.5264 0.044 Uiso 1 1 calc R . .
H11D H 1.3851 0.3347 0.6535 0.044 Uiso 1 1 calc R . .
C12A C 1.4311(3) 0.42739(18) 0.5763(4) 0.0636(11) Uani 1 1 d . . .
H12D H 1.5263 0.4135 0.5917 0.095 Uiso 1 1 calc R . .
H12E H 1.4238 0.4635 0.6303 0.095 Uiso 1 1 calc R . .
H12F H 1.3964 0.4495 0.5039 0.095 Uiso 1 1 calc R . .

loop_
_atom_site_aniso_label
_atom_site_aniso_U_11
_atom_site_aniso_U_22
_atom_site_aniso_U_33
_atom_site_aniso_U_23
_atom_site_aniso_U_13
_atom_site_aniso_U_12
Cl1 0.0319(4) 0.0238(3) 0.0618(5) 0.0091(3) 0.0183(3) -0.0037(3)
Cl1A 0.0389(4) 0.0254(4) 0.0636(5) 0.0084(3) 0.0174(4) -0.0072(3)
N1 0.0238(11) 0.0393(13) 0.0166(9) 0.0014(8) 0.0061(8) 0.0014(9)
N2 0.0295(11) 0.0245(11) 0.0190(9) -0.0013(8) 0.0115(8) -0.0056(9)
N1A 0.0271(11) 0.0368(12) 0.0162(9) 0.0028(8) 0.0072(8) 0.0042(9)
N2A 0.0413(13) 0.0222(11) 0.0201(10) -0.0032(8) 0.0150(9) -0.0082(9)
C1 0.0261(13) 0.0390(15) 0.0163(11) -0.0045(10) 0.0039(10) -0.0019(11)
C2 0.0236(12) 0.0299(13) 0.0226(12) -0.0044(10) 0.0068(9) -0.0043(10)
C3 0.0192(11) 0.0226(12) 0.0177(11) 0.0002(9) 0.0070(9) 0.0021(9)
C4 0.0177(11) 0.0209(11) 0.0168(10) 0.0015(8) 0.0065(8) 0.0021(9)
C5 0.0212(11) 0.0215(11) 0.0185(11) 0.0003(9) 0.0071(9) 0.0008(9)
C6 0.0222(12) 0.0209(12) 0.0272(12) -0.0027(9) 0.0052(10) 0.0014(9)
C7 0.0193(12) 0.0184(11) 0.0367(13) 0.0072(10) 0.0109(10) 0.0009(9)
C8 0.0227(12) 0.0282(13) 0.0270(12) 0.0115(10) 0.0112(10) 0.0065(10)
C9 0.0185(11) 0.0259(12) 0.0183(11) 0.0046(9) 0.0069(9) 0.0041(9)
C10 0.0287(13) 0.0227(12) 0.0280(12) 0.0033(10) 0.0121(10) -0.0021(10)
C11 0.0306(14) 0.0290(14) 0.0342(14) 0.0046(11) 0.0130(11) -0.0007(11)
C12 0.0297(15) 0.0354(16) 0.066(2) 0.0030(14) 0.0189(14) -0.0062(12)
C1A 0.0254(13) 0.0388(15) 0.0160(11) -0.0044(10) 0.0039(9) 0.0014(11)
C2A 0.0218(12) 0.0259(12) 0.0226(12) -0.0048(9) 0.0065(9) -0.0026(9)
C3A 0.0202(11) 0.0210(11) 0.0179(11) -0.0004(8) 0.0074(9) 0.0019(9)
C4A 0.0184(11) 0.0203(11) 0.0170(10) 0.0018(8) 0.0060(9) 0.0027(9)
C5A 0.0257(12) 0.0221(12) 0.0193(11) -0.0010(9) 0.0075(9) -0.0013(9)
C6A 0.0274(13) 0.0231(12) 0.0275(12) -0.0020(10) 0.0056(10) -0.0022(10)
C7A 0.0229(12) 0.0193(12) 0.0403(14) 0.0056(10) 0.0129(11) 0.0004(9)
C8A 0.0249(13) 0.0268(13) 0.0273(12) 0.0092(10) 0.0118(10) 0.0056(10)
C9A 0.0209(12) 0.0248(12) 0.0192(11) 0.0058(9) 0.0076(9) 0.0060(9)
C10A 0.0459(17) 0.0262(13) 0.0389(15) -0.0044(11) 0.0239(13) -0.0106(12)
C11A 0.0377(16) 0.0308(15) 0.0412(15) 0.0030(12) 0.0118(12) 0.0014(12)
C12A 0.0278(16) 0.0317(17) 0.131(4) 0.000(2) 0.026(2) -0.0038(13)

loop_
_atom_type_symbol
_atom_type_description
_atom_type_scat_dispersion_real
_atom_type_scat_dispersion_imag
_atom_type_scat_source
C C 0.0033 0.0016 'International Tables Vol C Tables 4.2.6.8 and 6.1.1.4'
H H 0.0000 0.0000 'International Tables Vol C Tables 4.2.6.8 and 6.1.1.4'
N N 0.0061 0.0033 'International Tables Vol C Tables 4.2.6.8 and 6.1.1.4'
Cl Cl 0.1484 0.1585 'International Tables Vol C Tables 4.2.6.8 and 6.1.1.4'

loop_
_geom_angle_atom_site_label_1
_geom_angle_atom_site_label_2
_geom_angle_atom_site_label_3
_geom_angle
_geom_angle_site_symmetry_1
_geom_angle_site_symmetry_3
_geom_angle_publ_flag
C1 N1 C9 115.92(19) . . ?
C3 N2 C10 123.9(2) . . ?
C3 N2 H2N 121.7 . . ?
C10 N2 H2N 113.4 . . ?
C1A N1A C9A 115.97(19) . . ?
C3A N2A C10A 124.8(2) . . ?
C3A N2A H2NA 122.6 . . ?
C10A N2A H2NA 112.6 . . ?
N1 C1 C2 126.3(2) . . ?
N1 C1 H1 116.9 . . ?
C2 C1 H1 116.9 . . ?
C1 C2 C3 119.5(2) . . ?
C1 C2 H2 120.3 . . ?
C3 C2 H2 120.3 . . ?
N2 C3 C2 123.2(2) . . ?
N2 C3 C4 120.1(2) . . ?
C2 C3 C4 116.7(2) . . ?
C5 C4 C9 118.5(2) . . ?
C5 C4 C3 122.91(19) . . ?
C9 C4 C3 118.6(2) . . ?
C6 C5 C4 121.4(2) . . ?
C6 C5 H5 119.3 . . ?
C4 C5 H5 119.3 . . ?
C5 C6 C7 119.0(2) . . ?
C5 C6 H6 120.5 . . ?
C7 C6 H6 120.5 . . ?
C8 C7 C6 121.7(2) . . ?
C8 C7 Cl1 119.90(18) . . ?
C6 C7 Cl1 118.42(19) . . ?
C7 C8 C9 120.1(2) . . ?
C7 C8 H8 120.0 . . ?
C9 C8 H8 120.0 . . ?
N1 C9 C8 117.6(2) . . ?
N1 C9 C4 123.0(2) . . ?
C8 C9 C4 119.4(2) . . ?
N2 C10 C11 114.3(2) . . ?
N2 C10 H10A 108.7 . . ?
C11 C10 H10A 108.7 . . ?
N2 C10 H10B 108.7 . . ?
C11 C10 H10B 108.7 . . ?
H10A C10 H10B 107.6 . . ?
C12 C11 C10 110.9(2) . . ?
C12 C11 H11A 109.5 . . ?
C10 C11 H11A 109.5 . . ?
C12 C11 H11B 109.5 . . ?
C10 C11 H11B 109.5 . . ?
H11A C11 H11B 108.1 . . ?
C11 C12 H12A 109.5 . . ?
C11 C12 H12B 109.5 . . ?
H12A C12 H12B 109.5 . . ?
C11 C12 H12C 109.5 . . ?
H12A C12 H12C 109.5 . . ?
H12B C12 H12C 109.5 . . ?
N1A C1A C2A 126.0(2) . . ?
N1A C1A H1A 117.0 . . ?
C2A C1A H1A 117.0 . . ?
C1A C2A C3A 119.4(2) . . ?
C1A C2A H2A 120.3 . . ?
C3A C2A H2A 120.3 . . ?
N2A C3A C2A 122.5(2) . . ?
N2A C3A C4A 120.8(2) . . ?
C2A C3A C4A 116.7(2) . . ?
C5A C4A C9A 118.6(2) . . ?
C5A C4A C3A 123.03(19) . . ?
C9A C4A C3A 118.4(2) . . ?
C6A C5A C4A 121.4(2) . . ?
C6A C5A H5A 119.3 . . ?
C4A C5A H5A 119.3 . . ?
C5A C6A C7A 118.9(2) . . ?
C5A C6A H6A 120.5 . . ?
C7A C6A H6A 120.5 . . ?
C8A C7A C6A 122.1(2) . . ?
C8A C7A Cl1A 119.71(19) . . ?
C6A C7A Cl1A 118.2(2) . . ?
C7A C8A C9A 119.8(2) . . ?
C7A C8A H8A 120.1 . . ?
C9A C8A H8A 120.1 . . ?
N1A C9A C4A 123.4(2) . . ?
N1A C9A C8A 117.4(2) . . ?
C4A C9A C8A 119.2(2) . . ?
N2A C10A C11A 114.0(2) . . ?
N2A C10A H10C 108.7 . . ?
C11A C10A H10C 108.7 . . ?
N2A C10A H10D 108.7 . . ?
C11A C10A H10D 108.7 . . ?
H10C C10A H10D 107.6 . . ?
C10A C11A C12A 110.7(2) . . ?
C10A C11A H11C 109.5 . . ?
C12A C11A H11C 109.5 . . ?
C10A C11A H11D 109.5 . . ?
C12A C11A H11D 109.5 . . ?
H11C C11A H11D 108.1 . . ?
C11A C12A H12D 109.5 . . ?
C11A C12A H12E 109.5 . . ?
H12D C12A H12E 109.5 . . ?
C11A C12A H12F 109.5 . . ?
H12D C12A H12F 109.5 . . ?
H12E C12A H12F 109.5 . . ?

loop_
_geom_bond_atom_site_label_1
_geom_bond_atom_site_label_2
_geom_bond_distance
_geom_bond_site_symmetry_2
_geom_bond_publ_flag
Cl1 C7 1.739(2) . ?
Cl1A C7A 1.748(2) . ?
N1 C1 1.327(3) . ?
N1 C9 1.374(3) . ?
N2 C3 1.355(3) . ?
N2 C10 1.453(3) . ?
N2 H2N 0.8800 . ?
N1A C1A 1.324(3) . ?
N1A C9A 1.372(3) . ?
N2A C3A 1.347(3) . ?
N2A C10A 1.448(3) . ?
N2A H2NA 0.8800 . ?
C1 C2 1.388(3) . ?
C1 H1 0.9500 . ?
C2 C3 1.397(3) . ?
C2 H2 0.9500 . ?
C3 C4 1.443(3) . ?
C4 C5 1.415(3) . ?
C4 C9 1.422(3) . ?
C5 C6 1.375(3) . ?
C5 H5 0.9500 . ?
C6 C7 1.407(3) . ?
C6 H6 0.9500 . ?
C7 C8 1.363(4) . ?
C8 C9 1.413(3) . ?
C8 H8 0.9500 . ?
C10 C11 1.524(4) . ?
C10 H10A 0.9900 . ?
C10 H10B 0.9900 . ?
C11 C12 1.523(4) . ?
C11 H11A 0.9900 . ?
C11 H11B 0.9900 . ?
C12 H12A 0.9800 . ?
C12 H12B 0.9800 . ?
C12 H12C 0.9800 . ?
C1A C2A 1.394(3) . ?
C1A H1A 0.9500 . ?
C2A C3A 1.400(3) . ?
C2A H2A 0.9500 . ?
C3A C4A 1.442(3) . ?
C4A C5A 1.416(3) . ?
C4A C9A 1.421(3) . ?
C5A C6A 1.376(3) . ?
C5A H5A 0.9500 . ?
C6A C7A 1.403(4) . ?
C6A H6A 0.9500 . ?
C7A C8A 1.362(4) . ?
C8A C9A 1.422(3) . ?
C8A H8A 0.9500 . ?
C10A C11A 1.483(4) . ?
C10A H10C 0.9900 . ?
C10A H10D 0.9900 . ?
C11A C12A 1.531(4) . ?
C11A H11C 0.9900 . ?
C11A H11D 0.9900 . ?
C12A H12D 0.9800 . ?
C12A H12E 0.9800 . ?
C12A H12F 0.9800 . ?

loop_
_geom_torsion_atom_site_label_1
_geom_torsion_atom_site_label_2
_geom_torsion_atom_site_label_3
_geom_torsion_atom_site_label_4
_geom_torsion
_geom_torsion_site_symmetry_1
_geom_torsion_site_symmetry_2
_geom_torsion_site_symmetry_3
_geom_torsion_site_symmetry_4
_geom_torsion_publ_flag
C9 N1 C1 C2 1.1(4) . . . . ?
N1 C1 C2 C3 -0.7(4) . . . . ?
C10 N2 C3 C2 -1.1(4) . . . . ?
C10 N2 C3 C4 -179.8(2) . . . . ?
C1 C2 C3 N2 -179.1(2) . . . . ?
C1 C2 C3 C4 -0.3(3) . . . . ?
N2 C3 C4 C5 0.8(3) . . . . ?
C2 C3 C4 C5 -178.0(2) . . . . ?
N2 C3 C4 C9 179.5(2) . . . . ?
C2 C3 C4 C9 0.7(3) . . . . ?
C9 C4 C5 C6 0.2(3) . . . . ?
C3 C4 C5 C6 178.9(2) . . . . ?
C4 C5 C6 C7 0.0(3) . . . . ?
C5 C6 C7 C8 0.1(4) . . . . ?
C5 C6 C7 Cl1 -179.47(18) . . . . ?
C6 C7 C8 C9 -0.5(4) . . . . ?
Cl1 C7 C8 C9 179.05(17) . . . . ?
C1 N1 C9 C8 178.5(2) . . . . ?
C1 N1 C9 C4 -0.7(3) . . . . ?
C7 C8 C9 N1 -178.4(2) . . . . ?
C7 C8 C9 C4 0.8(3) . . . . ?
C5 C4 C9 N1 178.5(2) . . . . ?
C3 C4 C9 N1 -0.2(3) . . . . ?
C5 C4 C9 C8 -0.6(3) . . . . ?
C3 C4 C9 C8 -179.4(2) . . . . ?
C3 N2 C10 C11 -81.3(3) . . . . ?
N2 C10 C11 C12 177.8(2) . . . . ?
C9A N1A C1A C2A 0.7(4) . . . . ?
N1A C1A C2A C3A 1.0(4) . . . . ?
C10A N2A C3A C2A 2.1(4) . . . . ?
C10A N2A C3A C4A -178.2(2) . . . . ?
C1A C2A C3A N2A 177.8(2) . . . . ?
C1A C2A C3A C4A -1.9(3) . . . . ?
N2A C3A C4A C5A 1.5(3) . . . . ?
C2A C3A C4A C5A -178.8(2) . . . . ?
N2A C3A C4A C9A -178.4(2) . . . . ?
C2A C3A C4A C9A 1.2(3) . . . . ?
C9A C4A C5A C6A -1.6(3) . . . . ?
C3A C4A C5A C6A 178.5(2) . . . . ?
C4A C5A C6A C7A 0.4(4) . . . . ?
C5A C6A C7A C8A 0.8(4) . . . . ?
C5A C6A C7A Cl1A -179.20(19) . . . . ?
C6A C7A C8A C9A -0.9(4) . . . . ?
Cl1A C7A C8A C9A 179.17(18) . . . . ?
C1A N1A C9A C4A -1.4(3) . . . . ?
C1A N1A C9A C8A 177.6(2) . . . . ?
C5A C4A C9A N1A -179.5(2) . . . . ?
C3A C4A C9A N1A 0.4(3) . . . . ?
C5A C4A C9A C8A 1.5(3) . . . . ?
C3A C4A C9A C8A -178.6(2) . . . . ?
C7A C8A C9A N1A -179.4(2) . . . . ?
C7A C8A C9A C4A -0.3(3) . . . . ?
C3A N2A C10A C11A 85.4(3) . . . . ?
N2A C10A C11A C12A 179.0(3) . . . . ?
